data_7708158
loop_
_publ_author_name
'Ye, Hua-Jian'
'Zhang, Tian'
'Huang, Shu-Yuan'
'Liu, Xiao-Ling'
'Chen, Wen-Bin'
'Zhang, Yi-Quan'
'Tang, Jinkui'
'Dong, Wen'

_publ_section_title
;
 Syntheses, structural modulation&#x00A0;and slow magnetic relaxation of
 three dysprosium(III) complexes with mononuclear, dinuclear and
 one-dimensional structures
;
_journal_name_full 'Dalton Transactions'
_journal_paper_doi 10.1039/D1DT02532E
_journal_year 2021
_chemical_formula_moiety 'C27 H18 Dy N15 O12, 3(H2 O)'
_chemical_formula_sum 'C27 H24 Dy N15 O15'
_chemical_formula_weight 961.11
_space_group_crystal_system monoclinic
_space_group_IT_number 14
_space_group_name_Hall '-P 2ybc'
_space_group_name_H-M_alt 'P 1 21/c 1'
_atom_sites_solution_hydrogens mixed
_audit_creation_date 2021-08-26
_audit_creation_method
;
Olex2 1.3
(compiled 2020.07.31 svn.rc2a77460 for OlexSys, GUI svn.r6145)
;
_audit_update_record
;
2021-08-26 deposited with the CCDC.	2021-08-30 downloaded from the CCDC.
;
_cell_angle_alpha 90
_cell_angle_beta 110.0249(7)
_cell_angle_gamma 90
_cell_formula_units_Z 4
_cell_length_a 13.96209(10)
_cell_length_b 16.44139(8)
_cell_length_c 17.20872(11)
_cell_measurement_reflns_used 27230
_cell_measurement_temperature 100.00(10)
_cell_measurement_theta_max 76.0640
_cell_measurement_theta_min 3.3700
_cell_volume 3711.54(4)
_computing_cell_refinement 'CrysAlisPro 1.171.40.59a (Rigaku OD, 2019)'
_computing_data_collection 'CrysAlisPro 1.171.40.59a (Rigaku OD, 2019)'
_computing_data_reduction 'CrysAlisPro 1.171.40.59a (Rigaku OD, 2019)'
_computing_molecular_graphics 'Olex2 1.3 (Dolomanov et al., 2009)'
_computing_publication_material 'Olex2 1.3 (Dolomanov et al., 2009)'
_computing_structure_refinement 'SHELXL 2018/3 (Sheldrick, 2015)'
_diffrn_ambient_temperature 100.00(10)
_diffrn_detector_area_resol_mean 10.0000
_diffrn_detector_type HyPix
_diffrn_measured_fraction_theta_full 1.000
_diffrn_measured_fraction_theta_max 0.975
_diffrn_measurement_details
;
List of Runs (angles in degrees, time in seconds):

  # Type    Start    End  Width  t~exp~   \w     \q     \k     \f   Frames
#--------------------------------------------------------------------------
  1  \w    -64.00  27.00   0.50    0.21    --  -45.62  96.00 -79.00  182
  2  \w    -22.00  60.00   0.50    0.21    --   45.62 -96.00 170.00  164
  3  \w    -92.00 -67.00   0.50    0.90    -- -102.00  96.00 -79.00   50
  4  \w   -123.00 -97.00   0.50    0.90    -- -102.00 -96.00 170.00   52
  5  \w     48.00  74.00   0.50    0.90    --  106.06 -96.00 170.00   52
  6  \w     93.00 149.00   0.50    0.90    --  106.06  96.00 -79.00  112
  7  \w    -13.00  30.00   0.50    0.21    --  -45.62  19.00 -60.00   86
  8  \w    -17.00  28.00   0.50    0.21    --  -45.62  37.00  30.00   90
  9  \w    -93.00 -68.00   0.50    0.21    --  -45.62 125.00 120.00   50
 10  \w    -23.00  30.00   0.50    0.21    --  -45.62  19.00 -90.00  106
 11  \w    -22.00  29.00   0.50    0.21    --  -45.62  19.00-180.00  102
 12  \w    -62.00 -14.00   0.50    0.21    --  -45.62 125.00 120.00   96
 13  \w     19.00  46.00   0.50    0.21    --   45.62-125.00 120.00   54
 14  \w     69.00  94.00   0.50    0.21    --   45.62-125.00 120.00   50
 15  \w    -67.00 -30.00   0.50    0.90    -- -102.00  61.00  30.00   74
 16  \w   -175.00-150.00   0.50    0.90    -- -102.00 -15.00-120.00   50
 17  \w    -69.00 -31.00   0.50    0.90    -- -102.00 125.00  30.00   76
 18  \w   -138.00 -85.00   0.50    0.90    -- -102.00 -15.00-120.00  106
 19  \w   -108.00 -80.00   0.50    0.90    -- -102.00 125.00  30.00   56
 20  \w    -67.00 -36.00   0.50    0.90    -- -102.00  61.00  90.00   62
 21  \w   -107.00 -29.00   0.50    0.90    -- -102.00 108.00 112.83  156
 22  \w   -165.00-117.00   0.50    0.90    -- -102.00 -45.00-150.00   96
 23  \w   -108.00 -29.00   0.50    0.90    -- -102.00 109.00-104.99  158
 24  \w   -149.00 -79.00   0.50    0.90    -- -102.00 -77.00 -90.00  140
 25  \w   -127.00 -55.00   0.50    0.90    -- -102.00 147.00 -49.80  144
 26  \w    -68.00 -31.00   0.50    0.90    -- -102.00  61.00   0.00   74
 27  \w   -112.00 -44.00   0.50    0.90    -- -102.00 125.00-180.00  136
 28  \w   -107.00 -68.00   0.50    0.90    -- -102.00 106.00-151.51   78
 29  \w   -168.00 -33.00   0.50    0.90    -- -102.00   0.00 -90.00  270
 30  \w     93.00 118.00   0.50    0.90    --  106.06  15.00-150.00   50
 31  \w     40.00  96.00   0.50    0.90    --  106.06-125.00  90.00  112
 32  \w     43.00  71.00   0.50    0.90    --  106.06 -94.00-120.00   56
 33  \w     40.00  72.00   0.50    0.90    --  106.06 -61.00-180.00   64
 34  \w     36.00  79.00   0.50    0.90    --  106.06 -94.00-180.00   86
 35  \w     48.00  73.00   0.50    0.90    --  106.06 -61.00 150.00   50
 36  \w    134.00 175.00   0.50    0.90    --  106.06  15.00-150.00   82
 37  \w     40.00 105.00   0.50    0.90    --  106.06-125.00 -30.00  130
 38  \w    105.00 152.00   0.50    0.90    --  106.06 125.00-120.00   94
 39  \w     62.00 106.00   0.50    0.90    --  106.06-104.00 -49.49   88
 40  \w     35.00  68.00   0.50    0.90    --  106.06 -61.00   0.00   66
 41  \w     37.00 112.00   0.50    0.90    --  106.06-125.00 150.00  150
 42  \w     33.00  87.00   0.50    0.90    --  106.06 -94.00 -30.00  108
 43  \w     35.00  68.00   0.50    0.90    --  106.06 -61.00  60.00   66
;
_diffrn_measurement_device 'four-circle diffractometer'
_diffrn_measurement_device_type 'XtaLAB Synergy R, DW system, HyPix'
_diffrn_measurement_method '\w scans'
_diffrn_radiation_type CuK\a
_diffrn_radiation_wavelength 1.54184
_diffrn_reflns_av_R_equivalents 0.0355
_diffrn_reflns_av_unetI/netI 0.0227
_diffrn_reflns_Laue_measured_fraction_full 1.000
_diffrn_reflns_Laue_measured_fraction_max 0.975
_diffrn_reflns_limit_h_max 17
_diffrn_reflns_limit_h_min -17
_diffrn_reflns_limit_k_max 19
_diffrn_reflns_limit_k_min -20
_diffrn_reflns_limit_l_max 21
_diffrn_reflns_limit_l_min -17
_diffrn_reflns_number 50442
_diffrn_reflns_point_group_measured_fraction_full 1.000
_diffrn_reflns_point_group_measured_fraction_max 0.975
_diffrn_reflns_theta_full 67.684
_diffrn_reflns_theta_max 76.821
_diffrn_reflns_theta_min 3.369
_exptl_absorpt_coefficient_mu 11.564
_exptl_absorpt_correction_T_max 1.00000
_exptl_absorpt_correction_T_min 0.67939
_exptl_absorpt_correction_type multi-scan
_exptl_absorpt_process_details
;
CrysAlisPro 1.171.40.59a (Rigaku Oxford Diffraction, 2019)
Empirical absorption correction using spherical harmonics,
 implemented in SCALE3 ABSPACK scaling algorithm.
;
_exptl_crystal_colour orange
_exptl_crystal_colour_primary orange
_exptl_crystal_density_diffrn 1.720
_exptl_crystal_description block
_exptl_crystal_F_000 1908
_exptl_crystal_size_max 0.18
_exptl_crystal_size_mid 0.15
_exptl_crystal_size_min 0.11
_refine_diff_density_max 0.954
_refine_diff_density_min -1.038
_refine_diff_density_rms 0.080
_refine_ls_extinction_method none
_refine_ls_goodness_of_fit_ref 1.100
_refine_ls_hydrogen_treatment mixed
_refine_ls_matrix_type full
_refine_ls_number_parameters 557
_refine_ls_number_reflns 7632
_refine_ls_number_restraints 12
_refine_ls_restrained_S_all 1.101
_refine_ls_R_factor_all 0.0322
_refine_ls_R_factor_gt 0.0308
_refine_ls_shift/su_max 0.003
_refine_ls_shift/su_mean 0.000
_refine_ls_structure_factor_coef Fsqd
_refine_ls_weighting_details 'w=1/[\s^2^(Fo^2^)+(0.0386P)^2^+5.3781P] where P=(Fo^2^+2Fc^2^)/3'
_refine_ls_weighting_scheme calc
_refine_ls_wR_factor_gt 0.0787
_refine_ls_wR_factor_ref 0.0795
_reflns_Friedel_coverage 0.000
_reflns_number_gt 7322
_reflns_number_total 7632
_reflns_threshold_expression 'I > 2\s(I)'
_cod_data_source_file d1dt02532e2.cif
_cod_data_source_block 121907-yehuajian
_cod_database_code 7708158
_shelx_shelxl_version_number 2018/3
_shelx_space_group_comment
;
The symmetry employed for this shelxl refinement is uniquely defined
by the following loop, which should always be used as a source of
symmetry information in preference to the above space-group names.
They are only intended as comments.
;
_shelx_estimated_absorpt_t_max 0.363
_shelx_estimated_absorpt_t_min 0.230
_olex2_refinement_description
;
1. Fixed Uiso
 At 1.2 times of:
  All C(H) groups, H14A of O14B, All N(H) groups, All O(H,H) groups, All O(H,
  H,H,H) groups
 At 1.5 times of:
  H8 of O8, H2 of O2, H6 of O6, H10 of O10, H12 of O12, H4 of O4
2. Uiso/Uaniso restraints and constraints
H14C \\sim O14B: within 2A with sigma of 0.001 and sigma for terminal atoms of
0.002 within 2A
Uanis(O16) \\sim Ueq: with sigma of 0.01 and sigma for terminal atoms of 0.02
Uanis(O14A) = Uanis(O14B)
3. Others
 Sof(O14B)=Sof(H14A)=Sof(H14B)=1-FVAR(1)
 Sof(O14A)=Sof(H14C)=Sof(H14D)=FVAR(1)
 Fixed Sof: O13(0.5) H13A(0.5) H13B(0.5) O16(0.5) H16A(0.5) H16B(0.5) O17(0.5)
 H17A(0.5) H17B(0.5) O15(0.5) H15A(0.5) H15B(0.5)
4.a Riding coordinates:
 O14B(H14A), O14A(H14C), O13(H13A,H13B), O16(H16A,H16B), O17(H17A,H17B),
 O15(H15A,H15B), O15(H14D), O15(H14B)
4.b Aromatic/amide H refined with riding coordinates:
 N2(H2A), N7(H7), N12(H12A), C1(H1), C7(H7A), C8(H8A), C10(H10A), C16(H16),
 C17(H17), C19(H19), C25(H25), C26(H26)
4.c Idealised tetrahedral OH refined as rotating group:
 O2(H2), O4(H4), O6(H6), O8(H8), O10(H10), O12(H12)
;
_olex2_submission_special_instructions 'No special instructions were received'
_oxdiff_exptl_absorpt_empirical_details
;
Empirical correction (ABSPACK) includes:
- Absorption correction using spherical harmonics
- Frame scaling
;

loop_
_space_group_symop_operation_xyz
'x, y, z'
'-x, y+1/2, -z+1/2'
'-x, -y, -z'
'x, -y-1/2, z-1/2'

loop_
_atom_site_label
_atom_site_type_symbol
_atom_site_fract_x
_atom_site_fract_y
_atom_site_fract_z
_atom_site_U_iso_or_equiv
_atom_site_adp_type
_atom_site_occupancy
_atom_site_site_symmetry_order
_atom_site_calc_flag
_atom_site_refinement_flags_posn
_atom_site_refinement_flags_adp
_atom_site_refinement_flags_occupancy
_atom_site_disorder_assembly
_atom_site_disorder_group
Dy1 Dy 0.40117(2) 0.51657(2) 0.74282(2) 0.01597(6) Uani 1 1 d . . . . .
O1 O 0.52689(14) 0.43132(11) 0.72647(12) 0.0205(4) Uani 1 1 d . . . . .
O2 O 0.64171(18) 0.31190(14) 0.78180(15) 0.0337(5) Uani 1 1 d . . . . .
H2 H 0.593508 0.343483 0.771566 0.051 Uiso 1 1 calc R U . . .
O3 O 0.77725(17) 0.29323(14) 0.74508(15) 0.0342(5) Uani 1 1 d . . . . .
O4 O 0.81224(18) 0.38689(16) 0.63919(16) 0.0395(6) Uani 1 1 d . . . . .
H4 H 0.819038 0.346959 0.669154 0.059 Uiso 1 1 calc R U . . .
O5 O 0.30734(14) 0.43061(11) 0.63881(11) 0.0192(4) Uani 1 1 d . . . . .
O6 O 0.31626(15) 0.32798(13) 0.53678(13) 0.0252(4) Uani 1 1 d . . . . .
H6 H 0.332800 0.358547 0.576855 0.038 Uiso 1 1 calc R U . . .
O7 O 0.17644(17) 0.28208(15) 0.44298(14) 0.0345(5) Uani 1 1 d . . . . .
O8 O -0.00011(16) 0.32151(16) 0.45108(15) 0.0384(6) Uani 1 1 d . . . . .
H8 H 0.039782 0.303227 0.429908 0.058 Uiso 1 1 calc R U . . .
O9 O 0.53088(14) 0.61396(12) 0.78763(12) 0.0217(4) Uani 1 1 d . . . . .
O10 O 0.61462(18) 0.72988(15) 0.74002(15) 0.0379(6) Uani 1 1 d . . . . .
H10 H 0.570483 0.699606 0.745126 0.057 Uiso 1 1 calc R U . . .
O11 O 0.77919(18) 0.75323(15) 0.80198(16) 0.0408(6) Uani 1 1 d . . . . .
O12 O 0.88388(17) 0.66941(16) 0.92443(17) 0.0407(6) Uani 1 1 d . . . . .
H12 H 0.870698 0.705191 0.889135 0.061 Uiso 1 1 calc R U . . .
N1 N 0.30954(17) 0.62426(14) 0.64408(14) 0.0199(5) Uani 1 1 d . . . . .
N2 N 0.21983(18) 0.72205(15) 0.56777(15) 0.0236(5) Uani 1 1 d . . . . .
H2A H 0.171976 0.757240 0.548442 0.028 Uiso 1 1 calc R U . . .
N3 N 0.29892(19) 0.71082(15) 0.53987(15) 0.0252(5) Uani 1 1 d . . . . .
N4 N 0.43793(19) 0.61850(15) 0.57735(15) 0.0243(5) Uani 1 1 d . . . . .
N5 N 0.46882(17) 0.55782(14) 0.62608(14) 0.0208(5) Uani 1 1 d . . . . .
N6 N 0.33622(17) 0.60263(14) 0.82885(14) 0.0203(5) Uani 1 1 d . . . . .
N7 N 0.29968(19) 0.68332(15) 0.91443(15) 0.0243(5) Uani 1 1 d . . . . .
H7 H 0.307712 0.718804 0.952871 0.029 Uiso 1 1 calc R U . . .
N8 N 0.20921(19) 0.64657(15) 0.87167(15) 0.0238(5) Uani 1 1 d . . . . .
N9 N 0.16298(18) 0.55150(14) 0.76097(14) 0.0212(5) Uani 1 1 d . . . . .
N10 N 0.20768(19) 0.51228(13) 0.71827(14) 0.0191(5) Uani 1 1 d . . . . .
N11 N 0.36505(17) 0.41334(14) 0.83644(14) 0.0194(4) Uani 1 1 d . . . . .
N12 N 0.32007(19) 0.32157(16) 0.90843(15) 0.0264(5) Uani 1 1 d . . . . .
H12A H 0.282686 0.286500 0.921760 0.032 Uiso 1 1 calc R U . . .
N13 N 0.4174(2) 0.34003(17) 0.95534(16) 0.0294(6) Uani 1 1 d . . . . .
N14 N 0.53595(19) 0.43397(16) 0.93673(15) 0.0261(5) Uani 1 1 d . . . . .
N15 N 0.53787(19) 0.49012(14) 0.88604(15) 0.0214(5) Uani 1 1 d . . . . .
C1 C 0.2271(2) 0.67118(17) 0.62874(17) 0.0223(5) Uani 1 1 d . . . . .
H1 H 0.181197 0.668383 0.657099 0.027 Uiso 1 1 calc R U . . .
C2 C 0.3503(2) 0.65109(17) 0.58717(17) 0.0213(5) Uani 1 1 d . . . . .
C3 C 0.5549(2) 0.51764(17) 0.62553(18) 0.0236(6) Uani 1 1 d . . . . .
C4 C 0.5815(2) 0.45018(17) 0.68061(17) 0.0210(5) Uani 1 1 d . . . . .
C5 C 0.6696(2) 0.40433(18) 0.68474(18) 0.0235(6) Uani 1 1 d . . . . .
C6 C 0.7279(2) 0.4276(2) 0.6364(2) 0.0303(7) Uani 1 1 d . . . . .
C7 C 0.7000(3) 0.4951(2) 0.5827(2) 0.0348(7) Uani 1 1 d . . . . .
H7A H 0.739255 0.509603 0.550811 0.042 Uiso 1 1 calc R U . . .
C8 C 0.6151(2) 0.5388(2) 0.57761(19) 0.0288(6) Uani 1 1 d . . . . .
H8A H 0.596718 0.583234 0.542077 0.035 Uiso 1 1 calc R U . . .
C9 C 0.7004(2) 0.33315(19) 0.73925(19) 0.0269(6) Uani 1 1 d . . . . .
C10 C 0.3731(2) 0.65703(17) 0.88880(17) 0.0224(6) Uani 1 1 d . . . . .
H10A H 0.440646 0.674051 0.909622 0.027 Uiso 1 1 calc R U . . .
C11 C 0.2359(2) 0.59872(16) 0.82050(16) 0.0196(5) Uani 1 1 d . . . . .
C12 C 0.1487(2) 0.46518(16) 0.65293(17) 0.0192(5) Uani 1 1 d . . . . .
C13 C 0.2079(2) 0.42400(16) 0.61252(16) 0.0182(5) Uani 1 1 d . . . . .
C14 C 0.1572(2) 0.37442(17) 0.54315(17) 0.0215(5) Uani 1 1 d . . . . .
C15 C 0.0508(2) 0.36765(19) 0.51627(19) 0.0274(6) Uani 1 1 d . . . . .
C16 C -0.0064(2) 0.4079(2) 0.5581(2) 0.0292(7) Uani 1 1 d . . . . .
H16 H -0.076831 0.402001 0.540209 0.035 Uiso 1 1 calc R U . . .
C17 C 0.0427(2) 0.45582(18) 0.62539(18) 0.0237(6) Uani 1 1 d . . . . .
H17 H 0.004973 0.482381 0.652979 0.028 Uiso 1 1 calc R U . . .
C18 C 0.2167(2) 0.32562(18) 0.50389(19) 0.0249(6) Uani 1 1 d . . . . .
C19 C 0.2903(2) 0.36485(18) 0.83932(18) 0.0233(6) Uani 1 1 d . . . . .
H19 H 0.226219 0.361702 0.798620 0.028 Uiso 1 1 calc R U . . .
C20 C 0.4408(2) 0.39598(18) 0.90961(18) 0.0237(6) Uani 1 1 d . . . . .
C21 C 0.6274(2) 0.53340(18) 0.90179(18) 0.0237(6) Uani 1 1 d . . . . .
C22 C 0.6181(2) 0.59824(17) 0.84556(17) 0.0211(5) Uani 1 1 d . . . . .
C23 C 0.7063(2) 0.64576(18) 0.85397(19) 0.0256(6) Uani 1 1 d . . . . .
C24 C 0.7987(2) 0.6265(2) 0.9164(2) 0.0316(7) Uani 1 1 d . . . . .
C25 C 0.8059(3) 0.5628(2) 0.9724(2) 0.0376(8) Uani 1 1 d . . . . .
H25 H 0.867354 0.551639 1.014252 0.045 Uiso 1 1 calc R U . . .
C26 C 0.7206(3) 0.5170(2) 0.9645(2) 0.0332(7) Uani 1 1 d . . . . .
H26 H 0.724749 0.474594 1.001194 0.040 Uiso 1 1 calc R U . . .
C27 C 0.7025(2) 0.7126(2) 0.7970(2) 0.0310(7) Uani 1 1 d . . . . .
O14B O 0.0960(18) 0.8580(17) 0.537(2) 0.0394(9) Uani 0.101(7) 1 d . U P A 2
H14A H 0.045038 0.872847 0.496074 0.047 Uiso 0.101(7) 1 d R U P A 2
O14A O 0.09862(19) 0.84913(18) 0.4890(2) 0.0394(9) Uani 0.899(7) 1 d . . P A 1
H14C H 0.034878 0.839123 0.471360 0.0394(11) Uani 0.899(7) 1 d R U P A 1
O13 O 0.0575(7) 0.9511(6) 0.6386(5) 0.092(3) Uani 0.5 1 d . . P . .
H13A H 0.075702 0.929924 0.602922 0.111 Uiso 0.5 1 d R U P . .
H13B H 0.028492 0.919405 0.660592 0.111 Uiso 0.5 1 d R U P . .
O16 O 0.9978(6) 0.7156(6) 0.8008(7) 0.105(3) Uani 0.5 1 d . U P . .
H16A H 0.950217 0.742178 0.805839 0.127 Uiso 0.5 1 d R U P . .
H16B H 1.052907 0.724318 0.841209 0.127 Uiso 0.5 1 d R U P . .
O17 O 0.0481(6) 0.1625(6) 0.3131(6) 0.101(3) Uani 0.5 1 d . . P . .
H17A H 0.004294 0.207149 0.292103 0.122 Uiso 0.5 1 d R U P . .
H17B H 0.100064 0.185499 0.345663 0.122 Uiso 0.5 1 d R U P . .
O15 O 0.8826(9) 0.5772(6) 0.7482(6) 0.123(4) Uani 0.5 1 d . . P . .
H15A H 0.919731 0.619145 0.764373 0.148 Uiso 0.5 1 d R U P . .
H15B H 0.903142 0.539665 0.782113 0.148 Uiso 0.5 1 d R U P . .
H14D H 0.115791 0.858425 0.445763 0.148 Uiso 0.899(7) 1 d R U P A 1
H14B H 0.150292 0.876875 0.530433 0.148 Uiso 0.101(7) 1 d R U P A 2

loop_
_atom_site_aniso_label
_atom_site_aniso_U_11
_atom_site_aniso_U_22
_atom_site_aniso_U_33
_atom_site_aniso_U_23
_atom_site_aniso_U_13
_atom_site_aniso_U_12
Dy1 0.01509(9) 0.01494(9) 0.01700(9) 0.00088(5) 0.00439(6) -0.00080(5)
O1 0.0189(9) 0.0200(9) 0.0239(9) 0.0036(7) 0.0091(8) 0.0031(7)
O2 0.0313(12) 0.0296(11) 0.0453(13) 0.0132(10) 0.0196(10) 0.0129(9)
O3 0.0300(12) 0.0293(12) 0.0470(13) 0.0041(10) 0.0179(10) 0.0115(9)
O4 0.0329(12) 0.0445(14) 0.0499(15) 0.0085(12) 0.0254(11) 0.0133(11)
O5 0.0158(9) 0.0196(9) 0.0212(9) -0.0042(7) 0.0051(7) -0.0019(7)
O6 0.0213(10) 0.0270(11) 0.0286(11) -0.0078(8) 0.0104(8) -0.0005(8)
O7 0.0268(11) 0.0416(13) 0.0351(12) -0.0226(10) 0.0108(9) -0.0021(10)
O8 0.0198(10) 0.0528(15) 0.0394(13) -0.0290(11) 0.0060(9) -0.0055(10)
O9 0.0187(9) 0.0187(9) 0.0239(9) 0.0028(8) 0.0024(7) -0.0031(7)
O10 0.0291(12) 0.0317(12) 0.0436(13) 0.0137(10) 0.0005(10) -0.0127(10)
O11 0.0303(12) 0.0354(13) 0.0509(15) 0.0104(11) 0.0065(11) -0.0142(10)
O12 0.0194(11) 0.0407(14) 0.0538(15) 0.0100(11) 0.0019(10) -0.0097(10)
N1 0.0190(11) 0.0189(11) 0.0201(11) 0.0007(9) 0.0044(9) -0.0015(9)
N2 0.0177(11) 0.0216(11) 0.0285(12) 0.0071(10) 0.0041(9) 0.0037(9)
N3 0.0214(12) 0.0247(12) 0.0281(12) 0.0093(10) 0.0068(10) 0.0021(10)
N4 0.0233(12) 0.0239(12) 0.0249(12) 0.0081(10) 0.0075(10) 0.0025(10)
N5 0.0180(11) 0.0211(11) 0.0205(11) 0.0021(9) 0.0032(9) -0.0006(9)
N6 0.0190(11) 0.0195(11) 0.0205(11) -0.0013(9) 0.0041(9) 0.0015(9)
N7 0.0275(12) 0.0211(12) 0.0218(11) -0.0068(9) 0.0052(10) -0.0012(10)
N8 0.0256(12) 0.0224(12) 0.0237(12) -0.0062(10) 0.0087(10) -0.0023(10)
N9 0.0224(11) 0.0198(11) 0.0214(11) -0.0037(9) 0.0074(9) 0.0001(9)
N10 0.0242(12) 0.0149(11) 0.0196(11) -0.0009(8) 0.0090(9) -0.0011(9)
N11 0.0184(11) 0.0194(11) 0.0206(11) 0.0004(9) 0.0070(9) -0.0020(9)
N12 0.0244(12) 0.0278(13) 0.0276(12) 0.0064(10) 0.0096(10) -0.0059(10)
N13 0.0269(13) 0.0352(14) 0.0246(12) 0.0083(11) 0.0066(10) -0.0062(11)
N14 0.0244(12) 0.0278(13) 0.0245(12) 0.0060(10) 0.0064(10) -0.0036(10)
N15 0.0226(12) 0.0214(12) 0.0217(12) 0.0015(9) 0.0093(10) -0.0012(9)
C1 0.0181(13) 0.0235(14) 0.0233(13) 0.0020(11) 0.0046(11) -0.0007(11)
C2 0.0197(13) 0.0213(13) 0.0218(13) 0.0034(11) 0.0057(11) -0.0003(10)
C3 0.0234(14) 0.0243(15) 0.0228(14) 0.0033(11) 0.0073(11) 0.0011(11)
C4 0.0209(13) 0.0216(13) 0.0205(13) -0.0006(11) 0.0073(10) -0.0019(11)
C5 0.0201(13) 0.0247(14) 0.0262(14) -0.0007(11) 0.0085(11) 0.0029(11)
C6 0.0274(15) 0.0329(16) 0.0336(16) 0.0005(13) 0.0146(13) 0.0055(13)
C7 0.0332(18) 0.0380(17) 0.0410(19) 0.0086(15) 0.0227(15) 0.0052(14)
C8 0.0294(16) 0.0330(16) 0.0273(15) 0.0074(13) 0.0140(13) 0.0012(13)
C9 0.0244(14) 0.0252(14) 0.0308(15) -0.0002(12) 0.0089(12) 0.0030(12)
C10 0.0224(13) 0.0194(13) 0.0221(13) -0.0016(10) 0.0035(11) 0.0010(11)
C11 0.0216(13) 0.0168(12) 0.0197(12) -0.0018(10) 0.0062(10) -0.0008(10)
C12 0.0202(13) 0.0163(12) 0.0209(13) -0.0024(10) 0.0069(10) -0.0001(10)
C13 0.0170(12) 0.0179(12) 0.0205(13) 0.0000(10) 0.0074(10) 0.0001(10)
C14 0.0189(13) 0.0225(13) 0.0231(13) -0.0070(11) 0.0073(11) -0.0013(11)
C15 0.0225(14) 0.0289(15) 0.0296(15) -0.0114(12) 0.0075(12) -0.0043(12)
C16 0.0154(13) 0.0356(17) 0.0353(16) -0.0114(13) 0.0068(12) -0.0005(12)
C17 0.0199(13) 0.0239(14) 0.0290(14) -0.0087(12) 0.0105(11) -0.0012(11)
C18 0.0227(14) 0.0238(14) 0.0291(15) -0.0063(12) 0.0101(12) -0.0009(11)
C19 0.0234(14) 0.0236(14) 0.0231(13) -0.0010(11) 0.0081(11) -0.0041(11)
C20 0.0219(14) 0.0254(14) 0.0232(13) 0.0043(11) 0.0071(11) -0.0014(11)
C21 0.0214(14) 0.0232(14) 0.0260(14) 0.0019(11) 0.0075(11) -0.0035(11)
C22 0.0187(13) 0.0193(13) 0.0243(13) -0.0006(11) 0.0062(11) -0.0001(10)
C23 0.0209(14) 0.0210(14) 0.0321(15) 0.0002(12) 0.0054(12) -0.0043(11)
C24 0.0203(14) 0.0299(16) 0.0402(17) 0.0023(14) 0.0047(13) -0.0047(12)
C25 0.0223(15) 0.0412(19) 0.0403(18) 0.0110(15) -0.0008(13) -0.0029(14)
C26 0.0252(16) 0.0323(17) 0.0346(17) 0.0107(13) 0.0005(13) -0.0039(12)
C27 0.0264(15) 0.0278(15) 0.0358(17) 0.0019(13) 0.0067(13) -0.0069(12)
O14B 0.0211(12) 0.0414(15) 0.052(2) 0.0195(14) 0.0077(12) 0.0045(11)
O14A 0.0211(12) 0.0414(15) 0.052(2) 0.0195(14) 0.0077(12) 0.0045(11)
H14C 0.0211(16) 0.0414(18) 0.052(2) 0.0195(17) 0.0077(16) 0.0045(15)
O13 0.111(7) 0.085(6) 0.089(6) -0.010(5) 0.045(5) -0.028(5)
O16 0.050(4) 0.083(6) 0.181(9) 0.024(6) 0.036(5) 0.010(4)
O17 0.061(5) 0.086(6) 0.142(8) 0.008(6) 0.014(5) 0.001(4)
O15 0.166(11) 0.066(6) 0.100(7) 0.007(5) -0.001(7) -0.010(6)

loop_
_atom_type_symbol
_atom_type_description
_atom_type_scat_dispersion_real
_atom_type_scat_dispersion_imag
_atom_type_scat_source
C C 0.0181 0.0091 'International Tables Vol C Tables 4.2.6.8 and 6.1.1.4'
H H 0.0000 0.0000 'International Tables Vol C Tables 4.2.6.8 and 6.1.1.4'
Dy Dy -9.8046 9.8477 'International Tables Vol C Tables 4.2.6.8 and 6.1.1.4'
N N 0.0311 0.0180 'International Tables Vol C Tables 4.2.6.8 and 6.1.1.4'
O O 0.0492 0.0322 'International Tables Vol C Tables 4.2.6.8 and 6.1.1.4'

loop_
_geom_angle_atom_site_label_1
_geom_angle_atom_site_label_2
_geom_angle_atom_site_label_3
_geom_angle
_geom_angle_site_symmetry_1
_geom_angle_site_symmetry_3
_geom_angle_publ_flag
O1 Dy1 O9 85.51(7) . . ?
O1 Dy1 N1 125.25(7) . . ?
O1 Dy1 N5 64.83(7) . . ?
O1 Dy1 N6 150.76(7) . . ?
O1 Dy1 N10 138.49(7) . . ?
O1 Dy1 N11 89.77(7) . . ?
O1 Dy1 N15 70.99(7) . . ?
O5 Dy1 O1 77.84(7) . . ?
O5 Dy1 O9 147.68(7) . . ?
O5 Dy1 N1 83.29(7) . . ?
O5 Dy1 N5 79.58(7) . . ?
O5 Dy1 N6 126.67(7) . . ?
O5 Dy1 N10 64.69(7) . . ?
O5 Dy1 N11 84.14(7) . . ?
O5 Dy1 N15 132.45(7) . . ?
O9 Dy1 N1 84.09(7) . . ?
O9 Dy1 N5 68.25(7) . . ?
O9 Dy1 N6 79.02(7) . . ?
O9 Dy1 N10 135.95(7) . . ?
O9 Dy1 N11 123.67(7) . . ?
O9 Dy1 N15 64.27(7) . . ?
N1 Dy1 N5 61.39(7) . . ?
N1 Dy1 N10 69.11(7) . . ?
N1 Dy1 N11 138.78(7) . . ?
N1 Dy1 N15 144.21(8) . . ?
N5 Dy1 N10 121.25(7) . . ?
N6 Dy1 N1 77.88(8) . . ?
N6 Dy1 N5 129.10(8) . . ?
N6 Dy1 N10 61.98(7) . . ?
N6 Dy1 N11 78.70(8) . . ?
N6 Dy1 N15 79.94(8) . . ?
N11 Dy1 N5 152.13(7) . . ?
N11 Dy1 N10 70.01(7) . . ?
N11 Dy1 N15 61.24(7) . . ?
N15 Dy1 N5 115.97(7) . . ?
N15 Dy1 N10 122.65(7) . . ?
C4 O1 Dy1 123.18(17) . . ?
C9 O2 H2 109.5 . . ?
C6 O4 H4 109.5 . . ?
C13 O5 Dy1 124.96(16) . . ?
C18 O6 H6 109.5 . . ?
C15 O8 H8 109.5 . . ?
C22 O9 Dy1 121.93(17) . . ?
C27 O10 H10 109.5 . . ?
C24 O12 H12 109.5 . . ?
C1 N1 Dy1 138.98(19) . . ?
C1 N1 C2 102.4(2) . . ?
C2 N1 Dy1 118.54(18) . . ?
N3 N2 H2A 124.9 . . ?
C1 N2 H2A 124.9 . . ?
C1 N2 N3 110.2(2) . . ?
C2 N3 N2 102.7(2) . . ?
N5 N4 C2 109.4(2) . . ?
N4 N5 Dy1 125.65(18) . . ?
N4 N5 C3 118.0(2) . . ?
C3 N5 Dy1 115.61(17) . . ?
C10 N6 Dy1 137.47(19) . . ?
C10 N6 C11 103.0(2) . . ?
C11 N6 Dy1 119.51(17) . . ?
N8 N7 H7 124.6 . . ?
C10 N7 H7 124.6 . . ?
C10 N7 N8 110.8(2) . . ?
C11 N8 N7 101.7(2) . . ?
N10 N9 C11 108.7(2) . . ?
N9 N10 Dy1 125.15(17) . . ?
N9 N10 C12 118.4(2) . . ?
C12 N10 Dy1 116.49(17) . . ?
C19 N11 Dy1 139.83(19) . . ?
C19 N11 C20 102.1(2) . . ?
C20 N11 Dy1 118.04(18) . . ?
N13 N12 H12A 124.6 . . ?
C19 N12 H12A 124.6 . . ?
C19 N12 N13 110.9(2) . . ?
C20 N13 N12 101.7(2) . . ?
N15 N14 C20 109.6(2) . . ?
N14 N15 Dy1 126.27(19) . . ?
N14 N15 C21 117.9(2) . . ?
C21 N15 Dy1 115.03(18) . . ?
N1 C1 H1 124.8 . . ?
N2 C1 N1 110.5(2) . . ?
N2 C1 H1 124.8 . . ?
N1 C2 N4 124.1(2) . . ?
N3 C2 N1 114.2(2) . . ?
N3 C2 N4 121.6(2) . . ?
N5 C3 C4 113.5(3) . . ?
N5 C3 C8 125.7(3) . . ?
C8 C3 C4 120.7(3) . . ?
O1 C4 C3 120.9(3) . . ?
O1 C4 C5 121.1(3) . . ?
C3 C4 C5 118.0(3) . . ?
C4 C5 C9 120.9(3) . . ?
C6 C5 C4 119.6(3) . . ?
C6 C5 C9 119.6(3) . . ?
O4 C6 C5 121.6(3) . . ?
O4 C6 C7 117.3(3) . . ?
C5 C6 C7 121.1(3) . . ?
C6 C7 H7A 120.1 . . ?
C8 C7 C6 119.8(3) . . ?
C8 C7 H7A 120.1 . . ?
C3 C8 H8A 119.6 . . ?
C7 C8 C3 120.8(3) . . ?
C7 C8 H8A 119.6 . . ?
O2 C9 C5 117.6(3) . . ?
O3 C9 O2 120.2(3) . . ?
O3 C9 C5 122.2(3) . . ?
N6 C10 H10A 125.0 . . ?
N7 C10 N6 110.0(3) . . ?
N7 C10 H10A 125.0 . . ?
N6 C11 N9 124.5(2) . . ?
N8 C11 N6 114.5(2) . . ?
N8 C11 N9 120.9(2) . . ?
N10 C12 C13 112.4(2) . . ?
N10 C12 C17 127.1(3) . . ?
C17 C12 C13 120.5(2) . . ?
O5 C13 C12 121.1(2) . . ?
O5 C13 C14 120.2(2) . . ?
C14 C13 C12 118.6(2) . . ?
C13 C14 C18 120.0(2) . . ?
C15 C14 C13 119.4(2) . . ?
C15 C14 C18 120.4(3) . . ?
O8 C15 C14 121.4(3) . . ?
O8 C15 C16 117.5(3) . . ?
C14 C15 C16 121.1(3) . . ?
C15 C16 H16 120.2 . . ?
C17 C16 C15 119.6(3) . . ?
C17 C16 H16 120.2 . . ?
C12 C17 H17 119.6 . . ?
C16 C17 C12 120.8(3) . . ?
C16 C17 H17 119.6 . . ?
O6 C18 C14 117.8(2) . . ?
O7 C18 O6 119.5(3) . . ?
O7 C18 C14 122.7(3) . . ?
N11 C19 H19 124.8 . . ?
N12 C19 N11 110.3(3) . . ?
N12 C19 H19 124.8 . . ?
N11 C20 N14 124.2(2) . . ?
N13 C20 N11 115.0(3) . . ?
N13 C20 N14 120.9(3) . . ?
N15 C21 C22 112.9(3) . . ?
N15 C21 C26 126.2(3) . . ?
C26 C21 C22 120.9(3) . . ?
O9 C22 C21 120.9(3) . . ?
O9 C22 C23 121.1(3) . . ?
C21 C22 C23 118.1(3) . . ?
C22 C23 C27 120.9(3) . . ?
C24 C23 C22 119.3(3) . . ?
C24 C23 C27 119.8(3) . . ?
O12 C24 C23 120.4(3) . . ?
O12 C24 C25 117.8(3) . . ?
C23 C24 C25 121.7(3) . . ?
C24 C25 H25 120.5 . . ?
C26 C25 C24 118.9(3) . . ?
C26 C25 H25 120.5 . . ?
C21 C26 H26 119.5 . . ?
C25 C26 C21 121.1(3) . . ?
C25 C26 H26 119.5 . . ?
O10 C27 C23 118.3(3) . . ?
O11 C27 O10 120.0(3) . . ?
O11 C27 C23 121.8(3) . . ?
H14A O14B H14B 107.8 . . ?
H14C O14A H14D 106.8 . . ?
H13A O13 H13B 113.6 . . ?
H16A O16 H16B 111.0 . . ?
H17A O17 H17B 101.7 . . ?
H15A O15 H15B 110.3 . . ?

loop_
_geom_bond_atom_site_label_1
_geom_bond_atom_site_label_2
_geom_bond_distance
_geom_bond_site_symmetry_2
_geom_bond_publ_flag
Dy1 O1 2.3374(18) . ?
Dy1 O5 2.3047(18) . ?
Dy1 O9 2.3413(19) . ?
Dy1 N1 2.484(2) . ?
Dy1 N5 2.586(2) . ?
Dy1 N6 2.436(2) . ?
Dy1 N10 2.588(2) . ?
Dy1 N11 2.507(2) . ?
Dy1 N15 2.585(2) . ?
O1 C4 1.309(3) . ?
O2 H2 0.8200 . ?
O2 C9 1.320(4) . ?
O3 C9 1.232(4) . ?
O4 H4 0.8200 . ?
O4 C6 1.341(4) . ?
O5 C13 1.309(3) . ?
O6 H6 0.8200 . ?
O6 C18 1.309(4) . ?
O7 C18 1.234(4) . ?
O8 H8 0.8200 . ?
O8 C15 1.339(4) . ?
O9 C22 1.308(3) . ?
O10 H10 0.8200 . ?
O10 C27 1.313(4) . ?
O11 C27 1.239(4) . ?
O12 H12 0.8200 . ?
O12 C24 1.349(4) . ?
N1 C1 1.335(4) . ?
N1 C2 1.364(4) . ?
N2 H2A 0.8600 . ?
N2 N3 1.359(3) . ?
N2 C1 1.318(4) . ?
N3 C2 1.320(4) . ?
N4 N5 1.279(3) . ?
N4 C2 1.397(4) . ?
N5 C3 1.375(4) . ?
N6 C10 1.329(4) . ?
N6 C11 1.360(4) . ?
N7 H7 0.8600 . ?
N7 N8 1.366(3) . ?
N7 C10 1.320(4) . ?
N8 C11 1.326(4) . ?
N9 N10 1.288(3) . ?
N9 C11 1.405(4) . ?
N10 C12 1.381(4) . ?
N11 C19 1.328(4) . ?
N11 C20 1.369(4) . ?
N12 H12A 0.8600 . ?
N12 N13 1.357(4) . ?
N12 C19 1.325(4) . ?
N13 C20 1.322(4) . ?
N14 N15 1.277(3) . ?
N14 C20 1.395(4) . ?
N15 C21 1.382(4) . ?
C1 H1 0.9300 . ?
C3 C4 1.423(4) . ?
C3 C8 1.408(4) . ?
C4 C5 1.424(4) . ?
C5 C6 1.402(4) . ?
C5 C9 1.469(4) . ?
C6 C7 1.411(5) . ?
C7 H7A 0.9300 . ?
C7 C8 1.364(5) . ?
C8 H8A 0.9300 . ?
C10 H10A 0.9300 . ?
C12 C13 1.421(4) . ?
C12 C17 1.400(4) . ?
C13 C14 1.418(4) . ?
C14 C15 1.401(4) . ?
C14 C18 1.475(4) . ?
C15 C16 1.409(4) . ?
C16 H16 0.9300 . ?
C16 C17 1.375(4) . ?
C17 H17 0.9300 . ?
C19 H19 0.9300 . ?
C21 C22 1.416(4) . ?
C21 C26 1.403(4) . ?
C22 C23 1.424(4) . ?
C23 C24 1.403(4) . ?
C23 C27 1.462(4) . ?
C24 C25 1.404(5) . ?
C25 H25 0.9300 . ?
C25 C26 1.375(5) . ?
C26 H26 0.9300 . ?
O14B H14A 0.8501 . ?
O14B H14B 0.8639 . ?
O14A H14C 0.8522 . ?
O14A H14D 0.8697 . ?
O13 H13A 0.8191 . ?
O13 H13B 0.8271 . ?
O16 H16A 0.8247 . ?
O16 H16B 0.8538 . ?
O17 H17A 0.9442 . ?
O17 H17B 0.8401 . ?
O15 H15A 0.8510 . ?
O15 H15B 0.8298 . ?

loop_
_geom_torsion_atom_site_label_1
_geom_torsion_atom_site_label_2
_geom_torsion_atom_site_label_3
_geom_torsion_atom_site_label_4
_geom_torsion
_geom_torsion_site_symmetry_1
_geom_torsion_site_symmetry_2
_geom_torsion_site_symmetry_3
_geom_torsion_site_symmetry_4
_geom_torsion_publ_flag
Dy1 O1 C4 C3 -11.7(4) . . . . ?
Dy1 O1 C4 C5 167.8(2) . . . . ?
Dy1 O5 C13 C12 -6.3(3) . . . . ?
Dy1 O5 C13 C14 174.40(19) . . . . ?
Dy1 O9 C22 C21 -20.6(4) . . . . ?
Dy1 O9 C22 C23 159.4(2) . . . . ?
Dy1 N1 C1 N2 176.7(2) . . . . ?
Dy1 N1 C2 N3 -177.08(19) . . . . ?
Dy1 N1 C2 N4 4.0(4) . . . . ?
Dy1 N5 C3 C4 10.5(3) . . . . ?
Dy1 N5 C3 C8 -168.6(3) . . . . ?
Dy1 N6 C10 N7 -178.3(2) . . . . ?
Dy1 N6 C11 N8 178.40(18) . . . . ?
Dy1 N6 C11 N9 -4.3(4) . . . . ?
Dy1 N10 C12 C13 2.6(3) . . . . ?
Dy1 N10 C12 C17 -177.2(2) . . . . ?
Dy1 N11 C19 N12 179.0(2) . . . . ?
Dy1 N11 C20 N13 -178.8(2) . . . . ?
Dy1 N11 C20 N14 2.1(4) . . . . ?
Dy1 N15 C21 C22 14.6(3) . . . . ?
Dy1 N15 C21 C26 -164.0(3) . . . . ?
O1 C4 C5 C6 -178.2(3) . . . . ?
O1 C4 C5 C9 1.5(4) . . . . ?
O4 C6 C7 C8 -179.8(3) . . . . ?
O5 C13 C14 C15 179.6(3) . . . . ?
O5 C13 C14 C18 4.2(4) . . . . ?
O8 C15 C16 C17 179.9(3) . . . . ?
O9 C22 C23 C24 -179.4(3) . . . . ?
O9 C22 C23 C27 -1.2(4) . . . . ?
O12 C24 C25 C26 -178.7(3) . . . . ?
N2 N3 C2 N1 -0.7(3) . . . . ?
N2 N3 C2 N4 178.3(3) . . . . ?
N3 N2 C1 N1 -0.2(3) . . . . ?
N4 N5 C3 C4 -178.8(2) . . . . ?
N4 N5 C3 C8 2.2(4) . . . . ?
N5 N4 C2 N1 3.7(4) . . . . ?
N5 N4 C2 N3 -175.2(3) . . . . ?
N5 C3 C4 O1 -0.5(4) . . . . ?
N5 C3 C4 C5 180.0(3) . . . . ?
N5 C3 C8 C7 179.2(3) . . . . ?
N7 N8 C11 N6 0.5(3) . . . . ?
N7 N8 C11 N9 -176.9(2) . . . . ?
N8 N7 C10 N6 0.1(3) . . . . ?
N9 N10 C12 C13 -178.7(2) . . . . ?
N9 N10 C12 C17 1.5(4) . . . . ?
N10 N9 C11 N6 1.4(4) . . . . ?
N10 N9 C11 N8 178.5(2) . . . . ?
N10 C12 C13 O5 1.8(4) . . . . ?
N10 C12 C13 C14 -178.9(2) . . . . ?
N10 C12 C17 C16 178.7(3) . . . . ?
N12 N13 C20 N11 -0.8(3) . . . . ?
N12 N13 C20 N14 178.3(3) . . . . ?
N13 N12 C19 N11 0.2(4) . . . . ?
N14 N15 C21 C22 -175.1(3) . . . . ?
N14 N15 C21 C26 6.3(5) . . . . ?
N15 N14 C20 N11 4.4(4) . . . . ?
N15 N14 C20 N13 -174.5(3) . . . . ?
N15 C21 C22 O9 2.0(4) . . . . ?
N15 C21 C22 C23 -178.1(3) . . . . ?
N15 C21 C26 C25 177.7(3) . . . . ?
C1 N1 C2 N3 0.6(3) . . . . ?
C1 N1 C2 N4 -178.3(3) . . . . ?
C1 N2 N3 C2 0.5(3) . . . . ?
C2 N1 C1 N2 -0.2(3) . . . . ?
C2 N4 N5 Dy1 -10.0(3) . . . . ?
C2 N4 N5 C3 -179.8(2) . . . . ?
C3 C4 C5 C6 1.3(4) . . . . ?
C3 C4 C5 C9 -179.0(3) . . . . ?
C4 C3 C8 C7 0.2(5) . . . . ?
C4 C5 C6 O4 179.1(3) . . . . ?
C4 C5 C6 C7 -1.0(5) . . . . ?
C4 C5 C9 O2 2.3(4) . . . . ?
C4 C5 C9 O3 -178.7(3) . . . . ?
C5 C6 C7 C8 0.3(5) . . . . ?
C6 C5 C9 O2 -178.0(3) . . . . ?
C6 C5 C9 O3 1.0(5) . . . . ?
C6 C7 C8 C3 0.1(5) . . . . ?
C8 C3 C4 O1 178.6(3) . . . . ?
C8 C3 C4 C5 -0.9(4) . . . . ?
C9 C5 C6 O4 -0.7(5) . . . . ?
C9 C5 C6 C7 179.3(3) . . . . ?
C10 N6 C11 N8 -0.5(3) . . . . ?
C10 N6 C11 N9 176.8(3) . . . . ?
C10 N7 N8 C11 -0.3(3) . . . . ?
C11 N6 C10 N7 0.2(3) . . . . ?
C11 N9 N10 Dy1 2.1(3) . . . . ?
C11 N9 N10 C12 -176.5(2) . . . . ?
C12 C13 C14 C15 0.3(4) . . . . ?
C12 C13 C14 C18 -175.1(3) . . . . ?
C13 C12 C17 C16 -1.1(5) . . . . ?
C13 C14 C15 O8 -180.0(3) . . . . ?
C13 C14 C15 C16 -1.4(5) . . . . ?
C13 C14 C18 O6 2.1(4) . . . . ?
C13 C14 C18 O7 -179.3(3) . . . . ?
C14 C15 C16 C17 1.3(5) . . . . ?
C15 C14 C18 O6 -173.2(3) . . . . ?
C15 C14 C18 O7 5.4(5) . . . . ?
C15 C16 C17 C12 0.0(5) . . . . ?
C17 C12 C13 O5 -178.3(3) . . . . ?
C17 C12 C13 C14 1.0(4) . . . . ?
C18 C14 C15 O8 -4.7(5) . . . . ?
C18 C14 C15 C16 173.9(3) . . . . ?
C19 N11 C20 N13 0.9(3) . . . . ?
C19 N11 C20 N14 -178.1(3) . . . . ?
C19 N12 N13 C20 0.3(3) . . . . ?
C20 N11 C19 N12 -0.6(3) . . . . ?
C20 N14 N15 Dy1 -9.4(3) . . . . ?
C20 N14 N15 C21 -178.5(3) . . . . ?
C21 C22 C23 C24 0.6(4) . . . . ?
C21 C22 C23 C27 178.8(3) . . . . ?
C22 C21 C26 C25 -0.9(5) . . . . ?
C22 C23 C24 O12 178.5(3) . . . . ?
C22 C23 C24 C25 -1.8(5) . . . . ?
C22 C23 C27 O10 2.8(5) . . . . ?
C22 C23 C27 O11 -178.0(3) . . . . ?
C23 C24 C25 C26 1.5(6) . . . . ?
C24 C23 C27 O10 -179.0(3) . . . . ?
C24 C23 C27 O11 0.1(5) . . . . ?
C24 C25 C26 C21 -0.2(6) . . . . ?
C26 C21 C22 O9 -179.3(3) . . . . ?
C26 C21 C22 C23 0.6(4) . . . . ?
C27 C23 C24 O12 0.3(5) . . . . ?
C27 C23 C24 C25 -179.9(3) . . . . ?
